data_4065595
loop_
_publ_author_name
'Armanino, Nicolas'
'Koller, Raffael'
'Togni, Antonio'

_publ_section_title
;
 Electrophilic Trifluoromethylation of Primary Phosphines: Synthesis of
 aP-Bis(trifluoromethyl) Derivative of BINAP
;
_journal_issue 7
_journal_name_full Organometallics
_journal_page_first 1771
_journal_paper_doi 10.1021/om100015s
_journal_volume 29
_journal_year 2010
_chemical_absolute_configuration rm
_chemical_formula_moiety 'C36 H26 Cl6 F6 P2 Pd'
_chemical_formula_sum 'C36 H26 Cl6 F6 P2 Pd'
_chemical_formula_weight 953.61
_chemical_name_systematic
; 
 ? 
;
_space_group_IT_number 19
_symmetry_cell_setting orthorhombic
_symmetry_Int_Tables_number 19
_symmetry_space_group_name_Hall 'P 2ac 2ab'
_symmetry_space_group_name_H-M 'P 21 21 21'
_atom_sites_solution_hydrogens geom
_atom_sites_solution_primary patterson
_atom_sites_solution_secondary difmap
_audit_creation_method SHELXL-97
_cell_angle_alpha 90.00
_cell_angle_beta 90.00
_cell_angle_gamma 90.00
_cell_formula_units_Z 4
_cell_length_a 11.4764(9)
_cell_length_b 13.7904(11)
_cell_length_c 23.9828(19)
_cell_measurement_reflns_used 8987
_cell_measurement_temperature 100(2)
_cell_measurement_theta_max 35.46
_cell_measurement_theta_min 2.30
_cell_volume 3795.6(5)
_computing_cell_refinement 'Bruker SMART'
_computing_data_collection 'Bruker SMART'
_computing_data_reduction 'Bruker SAINT'
_computing_molecular_graphics 'Bruker SHELXTL'
_computing_publication_material 'Bruker SHELXTL'
_computing_structure_refinement 'SHELXL-97 (Sheldrick, 1997)'
_computing_structure_solution 'SHELXS-97 (Sheldrick, 1990)'
_diffrn_ambient_temperature 100(2)
_diffrn_measured_fraction_theta_full 0.998
_diffrn_measured_fraction_theta_max 0.998
_diffrn_measurement_device_type 'CCD area detector'
_diffrn_measurement_method 'phi and omega scans'
_diffrn_radiation_monochromator graphite
_diffrn_radiation_source 'sealed tube'
_diffrn_radiation_type MoK\a
_diffrn_radiation_wavelength 0.71073
_diffrn_reflns_av_R_equivalents 0.0625
_diffrn_reflns_av_sigmaI/netI 0.0379
_diffrn_reflns_limit_h_max 19
_diffrn_reflns_limit_h_min -19
_diffrn_reflns_limit_k_max 22
_diffrn_reflns_limit_k_min -23
_diffrn_reflns_limit_l_max 39
_diffrn_reflns_limit_l_min -39
_diffrn_reflns_number 150738
_diffrn_reflns_theta_full 36.41
_diffrn_reflns_theta_max 36.41
_diffrn_reflns_theta_min 1.70
_exptl_absorpt_coefficient_mu 1.053
_exptl_absorpt_correction_T_max 0.7396
_exptl_absorpt_correction_T_min 0.5550
_exptl_absorpt_correction_type empirical
_exptl_absorpt_process_details SADABS-2004/1
_exptl_crystal_colour Yellow
_exptl_crystal_density_diffrn 1.669
_exptl_crystal_density_meas ?
_exptl_crystal_density_method 'not measured'
_exptl_crystal_description Prism
_exptl_crystal_F_000 1896
_exptl_crystal_size_max 0.63
_exptl_crystal_size_mid 0.35
_exptl_crystal_size_min 0.31
_refine_diff_density_max 1.865
_refine_diff_density_min -1.162
_refine_diff_density_rms 0.083
_refine_ls_abs_structure_details 'Flack H D (1983), Acta Cryst. A39, 876-881'
_refine_ls_abs_structure_Flack -0.003(12)
_refine_ls_extinction_method none
_refine_ls_goodness_of_fit_ref 1.025
_refine_ls_hydrogen_treatment riding
_refine_ls_matrix_type full
_refine_ls_number_parameters 460
_refine_ls_number_reflns 18446
_refine_ls_number_restraints 0
_refine_ls_restrained_S_all 1.025
_refine_ls_R_factor_all 0.0359
_refine_ls_R_factor_gt 0.0328
_refine_ls_shift/su_max 0.001
_refine_ls_shift/su_mean 0.000
_refine_ls_structure_factor_coef Fsqd
_refine_ls_weighting_details 'calc w=1/[\s^2^(Fo^2^)+(0.0411P)^2^+1.3686P] where P=(Fo^2^+2Fc^2^)/3'
_refine_ls_weighting_scheme calc
_refine_ls_wR_factor_gt 0.0824
_refine_ls_wR_factor_ref 0.0842
_reflns_number_gt 17252
_reflns_number_total 18446
_reflns_threshold_expression >2sigma(I)
_cod_data_source_file om100015s_si_002.cif
_cod_data_source_block AN_3_58
_cod_depositor_comments
;
The following automatic conversions were performed:

'_symmetry_cell_setting' value 'Orthorhombic' changed to
'orthorhombic' according to
/home/saulius/struct/CIF-dictionaries/cif_core.dic dictionary named
'cif_core.dic' version 2.4.1 from 2010-06-29.

Automatic conversion script
Id: cif_fix_values 1715 2011-07-08 13:25:40Z adriana 

The following automatic conversions were performed:

'_exptl_crystal_density_meas' value 'not measured' was changed to '?'
- the value is perceived as not measured.

Automatic conversion script
Id: cif_fix_values 3008 2015-01-20 13:52:24Z robertas 
;
_cod_database_code 4065595

loop_
_symmetry_equiv_pos_as_xyz
'x, y, z'
'-x+1/2, -y, z+1/2'
'-x, y+1/2, -z+1/2'
'x+1/2, -y+1/2, -z'

loop_
_atom_site_label
_atom_site_type_symbol
_atom_site_fract_x
_atom_site_fract_y
_atom_site_fract_z
_atom_site_U_iso_or_equiv
_atom_site_adp_type
_atom_site_occupancy
_atom_site_symmetry_multiplicity
_atom_site_calc_flag
_atom_site_refinement_flags
Pd1 Pd 0.136228(10) 0.390520(9) 0.140638(5) 0.01850(3) Uani 1 1 d .
P1 P 0.23148(4) 0.33489(3) 0.214738(16) 0.01764(7) Uani 1 1 d .
P2 P 0.25663(3) 0.31348(3) 0.080075(16) 0.01530(6) Uani 1 1 d .
Cl1 Cl 0.00679(4) 0.40548(4) 0.066847(18) 0.02698(8) Uani 1 1 d .
Cl2 Cl 0.02267(6) 0.49593(5) 0.19301(2) 0.04489(16) Uani 1 1 d .
F1 F 0.19635(12) 0.28900(11) 0.32221(5) 0.0327(3) Uani 1 1 d .
F2 F 0.03801(11) 0.29724(12) 0.27400(5) 0.0348(3) Uani 1 1 d .
F3 F 0.12387(12) 0.42732(10) 0.30089(5) 0.0317(2) Uani 1 1 d .
F4 F 0.43248(13) 0.43546(10) 0.20626(6) 0.0359(3) Uani 1 1 d .
F5 F 0.33368(12) 0.46948(10) 0.27918(6) 0.0344(3) Uani 1 1 d .
F6 F 0.42926(12) 0.33529(11) 0.27484(6) 0.0359(3) Uani 1 1 d .
C1 C 0.26733(14) 0.20708(12) 0.20794(6) 0.0182(2) Uani 1 1 d .
C2 C 0.18942(16) 0.13627(14) 0.23017(8) 0.0251(3) Uani 1 1 d .
H2A H 0.1275 0.1559 0.2539 0.030 Uiso 1 1 calc R
C3 C 0.20341(18) 0.04073(15) 0.21749(9) 0.0286(4) Uani 1 1 d .
H3A H 0.1515 -0.0056 0.2330 0.034 Uiso 1 1 calc R
C4 C 0.29307(17) 0.00902(13) 0.18186(8) 0.0240(3) Uani 1 1 d .
C5 C 0.3042(2) -0.08985(14) 0.16630(9) 0.0307(4) Uani 1 1 d .
H5A H 0.2513 -0.1363 0.1809 0.037 Uiso 1 1 calc R
C6 C 0.3896(2) -0.11882(14) 0.13083(10) 0.0333(4) Uani 1 1 d .
H6A H 0.3952 -0.1851 0.1204 0.040 Uiso 1 1 calc R
C7 C 0.47007(18) -0.05114(14) 0.10946(10) 0.0294(4) Uani 1 1 d .
H7A H 0.5301 -0.0722 0.0850 0.035 Uiso 1 1 calc R
C8 C 0.46222(15) 0.04505(13) 0.12371(8) 0.0226(3) Uani 1 1 d .
H8A H 0.5169 0.0900 0.1091 0.027 Uiso 1 1 calc R
C9 C 0.37334(15) 0.07784(11) 0.16007(7) 0.0191(2) Uani 1 1 d .
C10 C 0.35850(14) 0.17830(11) 0.17328(6) 0.0166(2) Uani 1 1 d .
C11 C 0.44092(13) 0.24898(11) 0.14794(6) 0.0160(2) Uani 1 1 d .
C12 C 0.55842(13) 0.25204(12) 0.16853(7) 0.0179(2) Uani 1 1 d .
C13 C 0.59615(15) 0.19436(13) 0.21395(8) 0.0227(3) Uani 1 1 d .
H13A H 0.5428 0.1516 0.2316 0.027 Uiso 1 1 calc R
C14 C 0.70916(17) 0.19976(17) 0.23268(9) 0.0299(4) Uani 1 1 d .
H14A H 0.7334 0.1608 0.2632 0.036 Uiso 1 1 calc R
C15 C 0.78939(17) 0.26294(18) 0.20676(10) 0.0336(4) Uani 1 1 d .
H15A H 0.8675 0.2657 0.2198 0.040 Uiso 1 1 calc R
C16 C 0.75599(15) 0.32026(17) 0.16304(9) 0.0298(4) Uani 1 1 d .
H16A H 0.8105 0.3632 0.1463 0.036 Uiso 1 1 calc R
C17 C 0.64003(13) 0.31567(11) 0.14272(7) 0.0206(2) Uani 1 1 d .
C18 C 0.60382(15) 0.37244(13) 0.09711(7) 0.0225(3) Uani 1 1 d .
H18A H 0.6584 0.4138 0.0792 0.027 Uiso 1 1 calc R
C19 C 0.49123(14) 0.36918(12) 0.07791(7) 0.0194(3) Uani 1 1 d .
H19A H 0.4688 0.4084 0.0472 0.023 Uiso 1 1 calc R
C20 C 0.40850(13) 0.30780(11) 0.10367(6) 0.0159(2) Uani 1 1 d .
C21 C 0.21375(13) 0.19182(11) 0.06249(6) 0.0172(2) Uani 1 1 d .
C22 C 0.29000(15) 0.13228(12) 0.03285(7) 0.0205(3) Uani 1 1 d .
H22A H 0.3628 0.1571 0.0206 0.025 Uiso 1 1 calc R
C23 C 0.26000(17) 0.03689(13) 0.02117(8) 0.0250(3) Uani 1 1 d .
H23A H 0.3118 -0.0035 0.0008 0.030 Uiso 1 1 calc R
C24 C 0.15381(19) 0.00091(14) 0.03953(9) 0.0289(4) Uani 1 1 d .
H24A H 0.1335 -0.0646 0.0321 0.035 Uiso 1 1 calc R
C25 C 0.07679(18) 0.05994(15) 0.06875(9) 0.0287(4) Uani 1 1 d .
H25A H 0.0042 0.0347 0.0811 0.034 Uiso 1 1 calc R
C26 C 0.10616(15) 0.15603(13) 0.07983(8) 0.0232(3) Uani 1 1 d .
H26A H 0.0531 0.1969 0.0991 0.028 Uiso 1 1 calc R
C27 C 0.26207(14) 0.38696(13) 0.01755(6) 0.0192(2) Uani 1 1 d .
C28 C 0.26719(18) 0.48755(13) 0.02436(8) 0.0254(3) Uani 1 1 d .
H28A H 0.2696 0.5146 0.0608 0.030 Uiso 1 1 calc R
C29 C 0.26882(19) 0.54807(15) -0.02185(9) 0.0293(4) Uani 1 1 d .
H29A H 0.2730 0.6164 -0.0173 0.035 Uiso 1 1 calc R
C30 C 0.26422(18) 0.50753(17) -0.07531(8) 0.0307(4) Uani 1 1 d .
H30A H 0.2643 0.5485 -0.1071 0.037 Uiso 1 1 calc R
C31 C 0.25964(18) 0.40857(16) -0.08192(7) 0.0284(4) Uani 1 1 d .
H31A H 0.2569 0.3817 -0.1184 0.034 Uiso 1 1 calc R
C32 C 0.25894(16) 0.34738(14) -0.03573(7) 0.0230(3) Uani 1 1 d .
H32A H 0.2563 0.2790 -0.0406 0.028 Uiso 1 1 calc R
C33 C 0.14185(16) 0.33846(15) 0.28168(6) 0.0248(3) Uani 1 1 d .
C34 C 0.36466(16) 0.39735(13) 0.24533(7) 0.0244(3) Uani 1 1 d .
C1S C 0.5994(3) 0.6113(3) 0.14908(14) 0.0574(7) Uani 1 1 d .
H1SA H 0.6123 0.6576 0.1800 0.069 Uiso 1 1 calc R
H1SB H 0.6157 0.5452 0.1631 0.069 Uiso 1 1 calc R
Cl1S Cl 0.69425(15) 0.63824(11) 0.09399(5) 0.1017(5) Uani 1 1 d .
Cl2S Cl 0.45372(10) 0.61847(6) 0.12671(5) 0.0779(3) Uani 1 1 d .
C2S C 0.0191(3) 0.6648(2) 0.08009(14) 0.0499(6) Uani 1 1 d .
H2SA H -0.0352 0.6749 0.1116 0.060 Uiso 1 1 calc R
H2SB H 0.0279 0.5940 0.0746 0.060 Uiso 1 1 calc R
Cl3S Cl 0.15511(10) 0.71420(9) 0.09746(6) 0.0821(3) Uani 1 1 d .
Cl4S Cl -0.04131(12) 0.71584(9) 0.01958(5) 0.0782(3) Uani 1 1 d .

loop_
_atom_site_aniso_label
_atom_site_aniso_U_11
_atom_site_aniso_U_22
_atom_site_aniso_U_33
_atom_site_aniso_U_23
_atom_site_aniso_U_13
_atom_site_aniso_U_12
Pd1 0.01760(4) 0.02397(5) 0.01394(4) -0.00017(4) 0.00088(4) 0.00433(4)
P1 0.01684(15) 0.02310(17) 0.01296(14) -0.00113(13) 0.00010(12) -0.00110(13)
P2 0.01612(15) 0.01732(15) 0.01247(14) 0.00007(12) -0.00004(12) -0.00035(12)
Cl1 0.02158(16) 0.0357(2) 0.02362(17) 0.00286(15) -0.00513(13) 0.00487(15)
Cl2 0.0513(3) 0.0588(4) 0.0246(2) -0.0020(2) 0.0087(2) 0.0329(3)
F1 0.0343(6) 0.0496(8) 0.0143(4) 0.0041(5) -0.0012(4) 0.0011(5)
F2 0.0205(5) 0.0567(8) 0.0272(6) -0.0056(5) 0.0054(4) -0.0072(5)
F3 0.0312(6) 0.0435(7) 0.0203(5) -0.0095(4) 0.0026(4) 0.0044(5)
F4 0.0363(6) 0.0327(6) 0.0386(7) -0.0081(5) 0.0128(5) -0.0166(5)
F5 0.0330(6) 0.0323(6) 0.0378(6) -0.0174(5) 0.0041(5) -0.0051(5)
F6 0.0292(6) 0.0373(7) 0.0413(7) -0.0070(6) -0.0170(5) -0.0011(5)
C1 0.0185(6) 0.0209(6) 0.0152(6) 0.0018(5) -0.0010(5) -0.0042(5)
C2 0.0248(7) 0.0296(8) 0.0210(7) 0.0024(6) 0.0036(6) -0.0093(6)
C3 0.0313(8) 0.0264(8) 0.0281(8) 0.0042(7) 0.0035(7) -0.0120(7)
C4 0.0282(8) 0.0209(7) 0.0230(7) 0.0048(5) -0.0046(6) -0.0074(6)
C5 0.0403(10) 0.0194(7) 0.0324(9) 0.0045(6) -0.0082(8) -0.0097(7)
C6 0.0391(10) 0.0183(7) 0.0426(11) -0.0003(7) -0.0138(8) -0.0001(7)
C7 0.0269(8) 0.0219(8) 0.0393(10) -0.0037(7) -0.0073(7) 0.0037(6)
C8 0.0210(7) 0.0192(7) 0.0277(7) -0.0017(5) -0.0049(6) 0.0008(5)
C9 0.0199(6) 0.0177(6) 0.0196(6) 0.0028(5) -0.0054(5) -0.0034(5)
C10 0.0167(5) 0.0181(5) 0.0149(5) 0.0026(4) -0.0023(5) -0.0042(5)
C11 0.0149(5) 0.0168(5) 0.0164(6) 0.0005(4) -0.0005(4) -0.0019(4)
C12 0.0151(5) 0.0194(6) 0.0193(6) -0.0028(5) -0.0009(5) -0.0012(5)
C13 0.0209(6) 0.0247(7) 0.0224(7) -0.0009(6) -0.0051(6) 0.0010(6)
C14 0.0207(7) 0.0400(10) 0.0291(8) -0.0040(7) -0.0082(6) 0.0006(7)
C15 0.0174(7) 0.0480(12) 0.0354(10) -0.0073(9) -0.0067(7) -0.0025(7)
C16 0.0170(6) 0.0392(10) 0.0331(9) -0.0090(8) 0.0010(6) -0.0087(7)
C17 0.0154(5) 0.0238(6) 0.0226(6) -0.0040(5) 0.0027(6) -0.0036(5)
C18 0.0195(6) 0.0234(7) 0.0245(7) -0.0014(5) 0.0054(5) -0.0060(5)
C19 0.0194(6) 0.0200(6) 0.0188(6) 0.0012(5) 0.0037(5) -0.0026(5)
C20 0.0158(5) 0.0165(6) 0.0153(5) -0.0004(4) 0.0013(4) -0.0024(4)
C21 0.0165(6) 0.0184(6) 0.0167(6) -0.0008(5) -0.0020(5) -0.0017(5)
C22 0.0211(6) 0.0219(7) 0.0186(6) -0.0013(5) -0.0015(5) 0.0003(5)
C23 0.0310(8) 0.0214(7) 0.0226(7) -0.0029(5) -0.0057(6) 0.0021(6)
C24 0.0351(10) 0.0228(7) 0.0289(8) 0.0008(6) -0.0077(7) -0.0063(7)
C25 0.0252(8) 0.0260(8) 0.0350(9) 0.0031(7) -0.0032(7) -0.0090(6)
C26 0.0182(6) 0.0254(7) 0.0260(7) 0.0014(6) -0.0004(5) -0.0019(5)
C27 0.0218(6) 0.0220(6) 0.0139(5) 0.0021(5) -0.0001(4) 0.0003(6)
C28 0.0333(9) 0.0214(7) 0.0214(7) 0.0024(5) 0.0008(6) 0.0018(6)
C29 0.0318(9) 0.0256(8) 0.0305(8) 0.0085(7) 0.0016(7) -0.0002(7)
C30 0.0278(8) 0.0396(10) 0.0247(8) 0.0153(7) 0.0009(7) -0.0018(7)
C31 0.0303(8) 0.0384(10) 0.0166(6) 0.0048(6) -0.0018(6) -0.0050(7)
C32 0.0265(7) 0.0277(8) 0.0147(6) 0.0011(5) -0.0007(5) -0.0040(6)
C33 0.0214(6) 0.0397(9) 0.0133(5) -0.0017(6) 0.0007(5) 0.0003(7)
C34 0.0231(6) 0.0252(7) 0.0250(7) -0.0071(6) 0.0008(6) -0.0042(7)
C1S 0.0682(19) 0.0518(16) 0.0523(16) -0.0159(14) -0.0044(14) -0.0071(15)
Cl1S 0.1233(11) 0.1032(9) 0.0785(7) -0.0510(7) 0.0317(7) -0.0513(8)
Cl2S 0.0868(6) 0.0316(3) 0.1153(8) -0.0062(4) -0.0383(6) 0.0069(4)
C2S 0.0503(15) 0.0430(13) 0.0563(16) -0.0014(12) -0.0084(13) -0.0026(12)
Cl3S 0.0667(6) 0.0753(6) 0.1043(8) -0.0369(6) -0.0087(5) -0.0196(5)
Cl4S 0.0987(8) 0.0728(6) 0.0633(5) 0.0146(5) -0.0072(5) 0.0241(6)

loop_
_atom_type_symbol
_atom_type_description
_atom_type_scat_dispersion_real
_atom_type_scat_dispersion_imag
_atom_type_scat_source
C C 0.0033 0.0016 'International Tables Vol C Tables 4.2.6.8 and 6.1.1.4'
H H 0.0000 0.0000 'International Tables Vol C Tables 4.2.6.8 and 6.1.1.4'
F F 0.0171 0.0103 'International Tables Vol C Tables 4.2.6.8 and 6.1.1.4'
P P 0.1023 0.0942 'International Tables Vol C Tables 4.2.6.8 and 6.1.1.4'
Cl Cl 0.1484 0.1585 'International Tables Vol C Tables 4.2.6.8 and 6.1.1.4'
Pd Pd -0.9988 1.0072 'International Tables Vol C Tables 4.2.6.8 and 6.1.1.4'

loop_
_geom_angle_atom_site_label_1
_geom_angle_atom_site_label_2
_geom_angle_atom_site_label_3
_geom_angle
P1 Pd1 P2 92.906(17)
P1 Pd1 Cl1 162.837(18)
P2 Pd1 Cl1 86.747(16)
P1 Pd1 Cl2 93.420(19)
P2 Pd1 Cl2 168.95(2)
Cl1 Pd1 Cl2 89.86(2)
C1 P1 C34 106.97(8)
C1 P1 C33 102.87(8)
C34 P1 C33 95.56(8)
C1 P1 Pd1 111.99(5)
C34 P1 Pd1 123.18(6)
C33 P1 Pd1 113.50(6)
C21 P2 C27 109.71(8)
C21 P2 C20 107.01(7)
C27 P2 C20 104.28(7)
C21 P2 Pd1 114.85(5)
C27 P2 Pd1 106.80(6)
C20 P2 Pd1 113.65(5)
C10 C1 C2 119.88(15)
C10 C1 P1 119.97(11)
C2 C1 P1 119.22(13)
C3 C2 C1 120.30(17)
C2 C3 C4 121.51(16)
C3 C4 C5 121.62(17)
C3 C4 C9 119.30(17)
C5 C4 C9 119.07(19)
C6 C5 C4 120.84(18)
C5 C6 C7 120.38(18)
C8 C7 C6 120.4(2)
C7 C8 C9 120.60(18)
C8 C9 C4 118.67(16)
C8 C9 C10 122.08(15)
C4 C9 C10 119.18(16)
C1 C10 C9 119.79(14)
C1 C10 C11 122.29(13)
C9 C10 C11 117.91(14)
C20 C11 C12 119.85(14)
C20 C11 C10 121.69(13)
C12 C11 C10 118.39(13)
C13 C12 C17 118.61(15)
C13 C12 C11 122.33(15)
C17 C12 C11 119.06(14)
C14 C13 C12 120.62(18)
C13 C14 C15 120.32(19)
C16 C15 C14 120.75(17)
C15 C16 C17 120.03(18)
C18 C17 C16 121.27(16)
C18 C17 C12 119.08(14)
C16 C17 C12 119.66(17)
C19 C18 C17 121.35(15)
C18 C19 C20 120.34(15)
C11 C20 C19 120.29(14)
C11 C20 P2 121.07(11)
C19 C20 P2 118.53(12)
C26 C21 C22 119.97(15)
C26 C21 P2 120.20(13)
C22 C21 P2 119.80(12)
C23 C22 C21 120.33(16)
C24 C23 C22 119.51(18)
C23 C24 C25 120.58(17)
C24 C25 C26 119.94(18)
C25 C26 C21 119.64(17)
C32 C27 C28 119.88(15)
C32 C27 P2 122.72(14)
C28 C27 P2 117.38(12)
C29 C28 C27 120.27(17)
C28 C29 C30 119.40(19)
C31 C30 C29 120.24(17)
C30 C31 C32 120.66(18)
C27 C32 C31 119.54(17)
F3 C33 F2 107.65(16)
F3 C33 F1 106.90(14)
F2 C33 F1 107.45(16)
F3 C33 P1 113.61(13)
F2 C33 P1 110.78(11)
F1 C33 P1 110.19(13)
F4 C34 F5 106.93(15)
F4 C34 F6 107.61(16)
F5 C34 F6 107.69(15)
F4 C34 P1 112.23(12)
F5 C34 P1 111.02(13)
F6 C34 P1 111.13(12)
Cl1S C1S Cl2S 110.4(2)
Cl3S C2S Cl4S 113.1(2)

loop_
_geom_bond_atom_site_label_1
_geom_bond_atom_site_label_2
_geom_bond_distance
Pd1 P1 2.2230(4)
Pd1 P2 2.2688(4)
Pd1 Cl1 2.3197(4)
Pd1 Cl2 2.3214(5)
P1 C1 1.8173(17)
P1 C34 1.9017(18)
P1 C33 1.9073(17)
P2 C21 1.7986(16)
P2 C27 1.8108(16)
P2 C20 1.8341(16)
F1 C33 1.342(2)
F2 C33 1.333(2)
F3 C33 1.325(2)
F4 C34 1.327(2)
F5 C34 1.332(2)
F6 C34 1.335(2)
C1 C10 1.394(2)
C1 C2 1.427(2)
C2 C3 1.362(3)
C3 C4 1.407(3)
C4 C5 1.419(3)
C4 C9 1.422(2)
C5 C6 1.358(3)
C6 C7 1.409(3)
C7 C8 1.373(3)
C8 C9 1.416(3)
C9 C10 1.431(2)
C10 C11 1.488(2)
C11 C20 1.387(2)
C11 C12 1.437(2)
C12 C13 1.417(2)
C12 C17 1.425(2)
C13 C14 1.375(3)
C14 C15 1.412(3)
C15 C16 1.368(3)
C16 C17 1.419(2)
C17 C18 1.408(3)
C18 C19 1.372(2)
C19 C20 1.414(2)
C21 C26 1.393(2)
C21 C22 1.395(2)
C22 C23 1.388(2)
C23 C24 1.388(3)
C24 C25 1.391(3)
C25 C26 1.393(3)
C27 C32 1.390(2)
C27 C28 1.398(3)
C28 C29 1.388(3)
C29 C30 1.400(3)
C30 C31 1.375(3)
C31 C32 1.393(2)
C1S Cl1S 1.752(4)
C1S Cl2S 1.759(4)
C2S Cl3S 1.753(3)
C2S Cl4S 1.756(3)

loop_
_geom_torsion_atom_site_label_1
_geom_torsion_atom_site_label_2
_geom_torsion_atom_site_label_3
_geom_torsion_atom_site_label_4
_geom_torsion
P2 Pd1 P1 C1 -43.80(6)
Cl1 Pd1 P1 C1 44.59(8)
Cl2 Pd1 P1 C1 145.26(6)
P2 Pd1 P1 C34 86.01(7)
Cl1 Pd1 P1 C34 174.40(8)
Cl2 Pd1 P1 C34 -84.93(7)
P2 Pd1 P1 C33 -159.74(7)
Cl1 Pd1 P1 C33 -71.35(9)
Cl2 Pd1 P1 C33 29.32(7)
P1 Pd1 P2 C21 88.65(6)
Cl1 Pd1 P2 C21 -74.16(6)
Cl2 Pd1 P2 C21 -146.47(12)
P1 Pd1 P2 C27 -149.47(6)
Cl1 Pd1 P2 C27 47.72(6)
Cl2 Pd1 P2 C27 -24.59(13)
P1 Pd1 P2 C20 -35.04(6)
Cl1 Pd1 P2 C20 162.15(6)
Cl2 Pd1 P2 C20 89.84(12)
C34 P1 C1 C10 -61.92(14)
C33 P1 C1 C10 -161.92(12)
Pd1 P1 C1 C10 75.85(13)
C34 P1 C1 C2 129.13(14)
C33 P1 C1 C2 29.13(15)
Pd1 P1 C1 C2 -93.11(13)
C10 C1 C2 C3 -0.3(3)
P1 C1 C2 C3 168.68(16)
C1 C2 C3 C4 -0.9(3)
C2 C3 C4 C5 -176.72(19)
C2 C3 C4 C9 2.1(3)
C3 C4 C5 C6 178.4(2)
C9 C4 C5 C6 -0.4(3)
C4 C5 C6 C7 1.0(3)
C5 C6 C7 C8 -0.8(3)
C6 C7 C8 C9 0.0(3)
C7 C8 C9 C4 0.5(3)
C7 C8 C9 C10 -176.36(17)
C3 C4 C9 C8 -179.22(17)
C5 C4 C9 C8 -0.3(2)
C3 C4 C9 C10 -2.2(2)
C5 C4 C9 C10 176.66(16)
C2 C1 C10 C9 0.1(2)
P1 C1 C10 C9 -168.75(11)
C2 C1 C10 C11 178.69(15)
P1 C1 C10 C11 9.8(2)
C8 C9 C10 C1 178.00(15)
C4 C9 C10 C1 1.1(2)
C8 C9 C10 C11 -0.6(2)
C4 C9 C10 C11 -177.49(14)
C1 C10 C11 C20 -74.5(2)
C9 C10 C11 C20 104.06(18)
C1 C10 C11 C12 108.60(17)
C9 C10 C11 C12 -72.82(18)
C20 C11 C12 C13 179.36(15)
C10 C11 C12 C13 -3.7(2)
C20 C11 C12 C17 -0.2(2)
C10 C11 C12 C17 176.70(14)
C17 C12 C13 C14 0.0(3)
C11 C12 C13 C14 -179.60(17)
C12 C13 C14 C15 -0.1(3)
C13 C14 C15 C16 0.5(3)
C14 C15 C16 C17 -0.9(3)
C15 C16 C17 C18 -178.77(19)
C15 C16 C17 C12 0.8(3)
C13 C12 C17 C18 179.22(16)
C11 C12 C17 C18 -1.2(2)
C13 C12 C17 C16 -0.3(2)
C11 C12 C17 C16 179.27(16)
C16 C17 C18 C19 -179.02(17)
C12 C17 C18 C19 1.4(2)
C17 C18 C19 C20 -0.3(3)
C12 C11 C20 C19 1.4(2)
C10 C11 C20 C19 -175.42(14)
C12 C11 C20 P2 -174.80(12)
C10 C11 C20 P2 8.4(2)
C18 C19 C20 C11 -1.2(2)
C18 C19 C20 P2 175.12(13)
C21 P2 C20 C11 -57.20(14)
C27 P2 C20 C11 -173.42(13)
Pd1 P2 C20 C11 70.66(13)
C21 P2 C20 C19 126.52(13)
C27 P2 C20 C19 10.30(14)
Pd1 P2 C20 C19 -105.62(12)
C27 P2 C21 C26 -112.11(14)
C20 P2 C21 C26 135.34(14)
Pd1 P2 C21 C26 8.18(15)
C27 P2 C21 C22 69.81(14)
C20 P2 C21 C22 -42.75(15)
Pd1 P2 C21 C22 -169.91(11)
C26 C21 C22 C23 -0.9(2)
P2 C21 C22 C23 177.14(13)
C21 C22 C23 C24 -0.4(3)
C22 C23 C24 C25 0.9(3)
C23 C24 C25 C26 -0.1(3)
C24 C25 C26 C21 -1.3(3)
C22 C21 C26 C25 1.8(3)
P2 C21 C26 C25 -176.28(14)
C21 P2 C27 C32 -13.13(17)
C20 P2 C27 C32 101.18(15)
Pd1 P2 C27 C32 -138.20(14)
C21 P2 C27 C28 165.52(14)
C20 P2 C27 C28 -80.16(15)
Pd1 P2 C27 C28 40.46(15)
C32 C27 C28 C29 0.2(3)
P2 C27 C28 C29 -178.51(16)
C27 C28 C29 C30 0.6(3)
C28 C29 C30 C31 -0.8(3)
C29 C30 C31 C32 0.3(3)
C28 C27 C32 C31 -0.7(3)
P2 C27 C32 C31 177.92(14)
C30 C31 C32 C27 0.5(3)
C1 P1 C33 F3 168.07(13)
C34 P1 C33 F3 59.22(14)
Pd1 P1 C33 F3 -70.72(14)
C1 P1 C33 F2 -70.61(15)
C34 P1 C33 F2 -179.46(14)
Pd1 P1 C33 F2 50.60(15)
C1 P1 C33 F1 48.16(15)
C34 P1 C33 F1 -60.69(15)
Pd1 P1 C33 F1 169.36(11)
C1 P1 C34 F4 95.03(14)
C33 P1 C34 F4 -159.68(14)
Pd1 P1 C34 F4 -36.83(16)
C1 P1 C34 F5 -145.36(13)
C33 P1 C34 F5 -40.08(15)
Pd1 P1 C34 F5 82.78(14)
C1 P1 C34 F6 -25.53(15)
C33 P1 C34 F6 79.76(14)
Pd1 P1 C34 F6 -157.39(10)
